data_4128865
loop_
_publ_author_name
'Bhardwaj, Rajni M.'
'McMahon, Jennifer A.'
'Nyman, Jonas'
'Price, Louise S.'
'Konar, Sumit'
'Oswald, Iain D. H.'
'Pulham, Colin R.'
'Price, Sarah L.'
'Reutzel-Edens, Susan M'

_publ_section_title
;
 A Prolific Solvate Former, Galunisertib, under the Pressure of Crystal
 Structure Prediction, Produces Ten Diverse Polymorphs.
;
_journal_issue 35
_journal_name_full 'Journal of the American Chemical Society'
_journal_page_first 13887
_journal_page_last 13897
_journal_paper_doi 10.1021/jacs.9b06634
_journal_volume 141
_journal_year 2019
_chemical_formula_moiety 'C22 H19 N5 O, C2 H4 O2'
_chemical_formula_sum 'C24 H23 N5 O3'
_chemical_formula_weight 429.47
_space_group_crystal_system triclinic
_space_group_IT_number 2
_space_group_name_Hall '-P 1'
_space_group_name_H-M_alt 'P -1'
_atom_sites_solution_hydrogens mixed
_audit_creation_method SHELXL-2018/3
_cell_angle_alpha 66.668(12)
_cell_angle_beta 65.944(8)
_cell_angle_gamma 78.915(9)
_cell_formula_units_Z 2
_cell_length_a 9.5331(11)
_cell_length_b 10.9792(13)
_cell_length_c 11.6291(17)
_cell_measurement_reflns_used 5277
_cell_measurement_temperature 103(2)
_cell_measurement_theta_max 71.58
_cell_measurement_theta_min 4.39
_cell_volume 1019.9(2)
_computing_cell_refinement 'SAINT 7.46A (Bruker-AXS, 2011)'
_computing_data_collection 'APEX2 v2011.4.0 (Bruker-AXS, 2011)'
_computing_data_reduction 'SAINT 7.46A (Bruker-AXS, 2011)'
_computing_molecular_graphics 'Bruker SHELXTL'
_computing_publication_material 'Bruker SHELXTL'
_computing_structure_refinement 'SHELXL-2016/6 (Sheldrick, 2016)'
_computing_structure_solution 'SHELXT (Sheldrick, 2015)'
_diffrn_ambient_temperature 103(2)
_diffrn_detector_area_resol_mean 10.4
_diffrn_measured_fraction_theta_full 0.992
_diffrn_measured_fraction_theta_max 0.976
_diffrn_measurement_device_type 'Bruker Photon 100 CMOS'
_diffrn_measurement_method '\f and \w scans'
_diffrn_radiation_monochromator 'Incoatec I\mS multilayer optics'
_diffrn_radiation_source 'I\mS micro-focus sealed tube'
_diffrn_radiation_type CuK\a
_diffrn_radiation_wavelength 1.54178
_diffrn_reflns_av_R_equivalents 0.1482
_diffrn_reflns_av_unetI/netI 0.0846
_diffrn_reflns_Laue_measured_fraction_full 0.992
_diffrn_reflns_Laue_measured_fraction_max 0.976
_diffrn_reflns_limit_h_max 11
_diffrn_reflns_limit_h_min -11
_diffrn_reflns_limit_k_max 13
_diffrn_reflns_limit_k_min -13
_diffrn_reflns_limit_l_max 14
_diffrn_reflns_limit_l_min -14
_diffrn_reflns_number 27197
_diffrn_reflns_point_group_measured_fraction_full 0.992
_diffrn_reflns_point_group_measured_fraction_max 0.976
_diffrn_reflns_theta_full 67.679
_diffrn_reflns_theta_max 72.770
_diffrn_reflns_theta_min 4.388
_diffrn_source 'I\mS micro-focus sealed tube'
_exptl_absorpt_coefficient_mu 0.775
_exptl_absorpt_correction_T_max 0.7536
_exptl_absorpt_correction_T_min 0.6084
_exptl_absorpt_correction_type multi-scan
_exptl_absorpt_process_details 'SADABS (Sheldrick, 2009)'
_exptl_crystal_colour colourless
_exptl_crystal_density_diffrn 1.399
_exptl_crystal_description tabular
_exptl_crystal_F_000 452
_exptl_crystal_size_max 0.116
_exptl_crystal_size_mid 0.063
_exptl_crystal_size_min 0.051
_refine_diff_density_max 0.290
_refine_diff_density_min -0.667
_refine_diff_density_rms 0.085
_refine_ls_extinction_method none
_refine_ls_goodness_of_fit_ref 0.958
_refine_ls_hydrogen_treatment mixed
_refine_ls_matrix_type full
_refine_ls_number_parameters 295
_refine_ls_number_reflns 3976
_refine_ls_number_restraints 2
_refine_ls_restrained_S_all 0.959
_refine_ls_R_factor_all 0.1389
_refine_ls_R_factor_gt 0.0870
_refine_ls_shift/su_max 0.000
_refine_ls_shift/su_mean 0.000
_refine_ls_structure_factor_coef Fsqd
_refine_ls_weighting_details 'w=1/[\s^2^(Fo^2^)+(0.0872P)^2^+3.9475P] where P=(Fo^2^+2Fc^2^)/3'
_refine_ls_weighting_scheme calc
_refine_ls_wR_factor_gt 0.2063
_refine_ls_wR_factor_ref 0.2361
_reflns_Friedel_coverage 0.000
_reflns_number_gt 2501
_reflns_number_total 3976
_reflns_threshold_expression 'I > 2\s(I)'
_cod_data_source_file ja9b06634_si_001.cif
_cod_data_source_block Galunisertib_aceticacid_III
_cod_database_code 4128865
_shelx_shelxl_version_number 2018/3
_shelx_space_group_comment
;
The symmetry employed for this shelxl refinement is uniquely defined
by the following loop, which should always be used as a source of
symmetry information in preference to the above space-group names.
They are only intended as comments.
;
_shelx_estimated_absorpt_t_min 0.916
_shelx_estimated_absorpt_t_max 0.962

loop_
_space_group_symop_operation_xyz
'x, y, z'
'-x, -y, -z'

loop_
_atom_site_label
_atom_site_type_symbol
_atom_site_fract_x
_atom_site_fract_y
_atom_site_fract_z
_atom_site_U_iso_or_equiv
_atom_site_adp_type
_atom_site_occupancy
_atom_site_site_symmetry_order
_atom_site_calc_flag
_atom_site_refinement_flags_posn
_atom_site_refinement_flags_adp
O26 O 0.3810(4) 0.8845(3) 0.6609(4) 0.0429(9) Uani 1 1 d . .
N10 N 0.9645(4) 0.3590(3) 0.4670(3) 0.0222(8) Uani 1 1 d . .
N3 N 0.9939(4) 0.2734(3) 0.8652(3) 0.0231(8) Uani 1 1 d . .
N9 N 1.0548(4) 0.2961(3) 0.5391(3) 0.0236(8) Uani 1 1 d . .
N19 N 0.4025(4) 0.2864(4) 1.0339(3) 0.0272(9) Uani 1 1 d . .
N27 N 0.6237(4) 0.8418(4) 0.5372(4) 0.0343(10) Uani 1 1 d . .
H27A H 0.631121 0.922363 0.476537 0.041 Uiso 1 1 calc R U
H27B H 0.702230 0.784524 0.527434 0.041 Uiso 1 1 calc R U
C23 C 0.4831(5) 0.6683(4) 0.7433(4) 0.0240(9) Uani 1 1 d . .
C25 C 0.5660(5) 0.4345(4) 0.8146(4) 0.0229(9) Uani 1 1 d . .
C14 C 0.8210(5) 0.3867(4) 0.5404(4) 0.0230(9) Uani 1 1 d . .
C20 C 0.4347(5) 0.4082(4) 0.9359(4) 0.0241(9) Uani 1 1 d . .
C2 C 1.0635(5) 0.2211(4) 0.9553(4) 0.0234(9) Uani 1 1 d . .
C18 C 0.5031(5) 0.1899(4) 1.0125(4) 0.0277(10) Uani 1 1 d . .
H18 H 0.483108 0.103827 1.079670 0.033 Uiso 1 1 calc R U
C16 C 0.6712(5) 0.3260(4) 0.7966(4) 0.0237(9) Uani 1 1 d . .
C24 C 0.5870(5) 0.5659(4) 0.7193(4) 0.0232(9) Uani 1 1 d . .
H24 H 0.673984 0.584048 0.637461 0.028 Uiso 1 1 calc R U
C15 C 0.8103(5) 0.3384(4) 0.6734(4) 0.0221(9) Uani 1 1 d . .
C21 C 0.3324(5) 0.5152(4) 0.9592(4) 0.0254(10) Uani 1 1 d . .
H21 H 0.245782 0.499471 1.041119 0.031 Uiso 1 1 calc R U
C4 C 1.0243(5) 0.2151(4) 0.7741(4) 0.0239(9) Uani 1 1 d . .
C8 C 0.9601(5) 0.2820(4) 0.6672(4) 0.0227(9) Uani 1 1 d . .
C22 C 0.3561(5) 0.6411(4) 0.8656(4) 0.0260(10) Uani 1 1 d . .
H22 H 0.285746 0.711324 0.883670 0.031 Uiso 1 1 calc R U
C7 C 1.1659(5) 0.1116(4) 0.9556(4) 0.0279(10) Uani 1 1 d . .
H7 H 1.216948 0.079358 1.017767 0.033 Uiso 1 1 calc R U
C17 C 0.6375(5) 0.2049(4) 0.8979(4) 0.0277(10) Uani 1 1 d . .
H17 H 0.705785 0.130575 0.890462 0.033 Uiso 1 1 calc R U
C5 C 1.1191(5) 0.1026(4) 0.7729(4) 0.0254(10) Uani 1 1 d . .
H5 H 1.133809 0.061718 0.710367 0.030 Uiso 1 1 calc R U
C6 C 1.1923(5) 0.0507(4) 0.8650(4) 0.0279(10) Uani 1 1 d . .
H6 H 1.259431 -0.025519 0.865492 0.033 Uiso 1 1 calc R U
C11 C 0.9980(5) 0.3980(5) 0.3232(4) 0.0277(10) Uani 1 1 d . .
H11A H 1.054980 0.326432 0.288807 0.033 Uiso 1 1 calc R U
H11B H 1.056917 0.480050 0.270208 0.033 Uiso 1 1 calc R U
C1 C 1.0290(5) 0.2829(5) 1.0575(4) 0.0293(10) Uani 1 1 d . .
H1A H 0.988304 0.373919 1.025865 0.044 Uiso 1 1 calc R U
H1B H 1.123482 0.284414 1.071214 0.044 Uiso 1 1 calc R U
H1C H 0.952693 0.231173 1.142823 0.044 Uiso 1 1 calc R U
C26 C 0.4936(5) 0.8065(4) 0.6440(5) 0.0287(10) Uani 1 1 d . .
C12 C 0.8349(5) 0.4209(5) 0.3216(4) 0.0314(11) Uani 1 1 d . .
H12A H 0.800513 0.340522 0.323231 0.038 Uiso 1 1 calc R U
H12B H 0.831226 0.495997 0.239829 0.038 Uiso 1 1 calc R U
C13 C 0.7316(6) 0.4528(5) 0.4500(4) 0.0301(11) Uani 1 1 d . .
H13A H 0.719141 0.549715 0.430619 0.036 Uiso 1 1 calc R U
H13B H 0.628944 0.414811 0.489909 0.036 Uiso 1 1 calc R U
O1S O 0.0780(6) 0.9638(6) 0.5002(5) 0.0740(14) Uani 1 1 d D .
C2S C 0.1860(10) 0.9750(10) 0.3735(7) 0.076(2) Uani 1 1 d D .
C3S C 0.3448(13) 0.8982(12) 0.3806(12) 0.139(4) Uani 1 1 d D .
H3S1 H 0.377718 0.842005 0.325706 0.208 Uiso 1 1 calc R U
H3S2 H 0.330365 0.842791 0.474211 0.208 Uiso 1 1 calc R U
H3S3 H 0.423445 0.962831 0.346061 0.208 Uiso 1 1 calc R U
O4S O 0.1630(9) 1.0169(8) 0.2860(9) 0.137(3) Uani 1 1 d . .
H1 H 0.08(2) 0.957(18) 0.577(9) 0.31(10) Uiso 1 1 d D .

loop_
_atom_site_aniso_label
_atom_site_aniso_U_11
_atom_site_aniso_U_22
_atom_site_aniso_U_33
_atom_site_aniso_U_23
_atom_site_aniso_U_13
_atom_site_aniso_U_12
O26 0.034(2) 0.0286(18) 0.045(2) -0.0066(16) -0.0072(16) 0.0124(15)
N10 0.0264(19) 0.0244(18) 0.0203(17) -0.0079(15) -0.0160(15) 0.0062(15)
N3 0.0268(19) 0.0230(18) 0.0213(18) -0.0063(15) -0.0142(16) 0.0042(15)
N9 0.0269(19) 0.0224(18) 0.0227(18) -0.0066(15) -0.0147(16) 0.0058(15)
N19 0.028(2) 0.031(2) 0.0247(19) -0.0067(16) -0.0161(17) 0.0019(17)
N27 0.032(2) 0.024(2) 0.038(2) -0.0053(17) -0.0133(19) 0.0090(17)
C23 0.022(2) 0.028(2) 0.027(2) -0.0096(18) -0.0140(19) 0.0006(18)
C25 0.025(2) 0.026(2) 0.024(2) -0.0095(18) -0.0169(18) 0.0046(18)
C14 0.024(2) 0.024(2) 0.025(2) -0.0092(18) -0.0162(19) 0.0066(18)
C20 0.024(2) 0.030(2) 0.022(2) -0.0089(19) -0.0134(19) 0.0023(19)
C2 0.025(2) 0.023(2) 0.021(2) -0.0034(17) -0.0117(18) -0.0009(18)
C18 0.028(2) 0.026(2) 0.028(2) -0.0023(19) -0.018(2) 0.0026(19)
C16 0.024(2) 0.026(2) 0.026(2) -0.0090(18) -0.0154(19) 0.0054(18)
C24 0.019(2) 0.031(2) 0.021(2) -0.0094(18) -0.0098(17) 0.0029(18)
C15 0.028(2) 0.020(2) 0.023(2) -0.0079(17) -0.0155(19) 0.0043(18)
C21 0.021(2) 0.037(3) 0.023(2) -0.0147(19) -0.0122(18) 0.0058(19)
C4 0.025(2) 0.026(2) 0.022(2) -0.0074(18) -0.0120(18) 0.0028(18)
C8 0.028(2) 0.020(2) 0.022(2) -0.0095(17) -0.0128(19) 0.0058(18)
C22 0.023(2) 0.029(2) 0.031(2) -0.014(2) -0.015(2) 0.0069(19)
C7 0.032(2) 0.027(2) 0.029(2) -0.0070(19) -0.022(2) 0.0067(19)
C17 0.029(2) 0.026(2) 0.031(2) -0.0086(19) -0.018(2) 0.0061(19)
C5 0.031(2) 0.026(2) 0.025(2) -0.0110(18) -0.0169(19) 0.0072(19)
C6 0.028(2) 0.024(2) 0.033(2) -0.0094(19) -0.019(2) 0.0100(19)
C11 0.035(3) 0.030(2) 0.019(2) -0.0084(18) -0.015(2) 0.005(2)
C1 0.029(2) 0.033(2) 0.029(2) -0.012(2) -0.017(2) 0.008(2)
C26 0.028(2) 0.026(2) 0.034(2) -0.012(2) -0.014(2) 0.007(2)
C12 0.039(3) 0.036(3) 0.026(2) -0.009(2) -0.021(2) 0.001(2)
C13 0.035(3) 0.032(2) 0.029(2) -0.009(2) -0.022(2) 0.008(2)
O1S 0.080(3) 0.103(4) 0.050(3) -0.028(3) -0.024(3) -0.021(3)
C2S 0.093(6) 0.111(7) 0.046(4) -0.036(4) -0.022(4) -0.038(5)
C3S 0.138(10) 0.157(11) 0.136(10) -0.050(9) -0.058(8) -0.028(9)
O4S 0.129(6) 0.128(6) 0.131(6) -0.017(5) -0.062(6) 0.012(5)

loop_
_atom_type_symbol
_atom_type_description
_atom_type_scat_dispersion_real
_atom_type_scat_dispersion_imag
_atom_type_scat_source
C C 0.0181 0.0091 'International Tables Vol C Tables 4.2.6.8 and 6.1.1.4'
H H 0.0000 0.0000 'International Tables Vol C Tables 4.2.6.8 and 6.1.1.4'
N N 0.0311 0.0180 'International Tables Vol C Tables 4.2.6.8 and 6.1.1.4'
O O 0.0492 0.0322 'International Tables Vol C Tables 4.2.6.8 and 6.1.1.4'

loop_
_geom_angle_atom_site_label_1
_geom_angle_atom_site_label_2
_geom_angle_atom_site_label_3
_geom_angle
_geom_angle_site_symmetry_1
_geom_angle_site_symmetry_3
C14 N10 N9 114.2(3) . .
C14 N10 C11 115.5(3) . .
N9 N10 C11 130.3(3) . .
C2 N3 C4 117.8(4) . .
N10 N9 C8 103.6(3) . .
C18 N19 C20 116.1(4) . .
C26 N27 H27A 120.0 . .
C26 N27 H27B 120.0 . .
H27A N27 H27B 120.0 . .
C24 C23 C22 119.0(4) . .
C24 C23 C26 123.8(4) . .
C22 C23 C26 117.1(4) . .
C24 C25 C20 118.9(4) . .
C24 C25 C16 123.6(4) . .
C20 C25 C16 117.4(4) . .
N10 C14 C15 107.0(3) . .
N10 C14 C13 109.2(4) . .
C15 C14 C13 143.8(4) . .
N19 C20 C21 117.3(4) . .
N19 C20 C25 124.1(4) . .
C21 C20 C25 118.6(4) . .
N3 C2 C7 122.2(4) . .
N3 C2 C1 118.4(4) . .
C7 C2 C1 119.5(4) . .
N19 C18 C17 124.7(4) . .
N19 C18 H18 117.7 . .
C17 C18 H18 117.7 . .
C17 C16 C25 117.3(4) . .
C17 C16 C15 119.5(4) . .
C25 C16 C15 123.1(4) . .
C23 C24 C25 121.2(4) . .
C23 C24 H24 119.4 . .
C25 C24 H24 119.4 . .
C14 C15 C8 103.9(4) . .
C14 C15 C16 128.5(4) . .
C8 C15 C16 126.8(4) . .
C22 C21 C20 121.1(4) . .
C22 C21 H21 119.5 . .
C20 C21 H21 119.5 . .
N3 C4 C5 122.9(4) . .
N3 C4 C8 117.0(4) . .
C5 C4 C8 119.9(4) . .
N9 C8 C15 111.4(3) . .
N9 C8 C4 117.6(4) . .
C15 C8 C4 131.1(4) . .
C21 C22 C23 121.1(4) . .
C21 C22 H22 119.5 . .
C23 C22 H22 119.5 . .
C6 C7 C2 119.4(4) . .
C6 C7 H7 120.3 . .
C2 C7 H7 120.3 . .
C16 C17 C18 120.4(4) . .
C16 C17 H17 119.8 . .
C18 C17 H17 119.8 . .
C4 C5 C6 118.7(4) . .
C4 C5 H5 120.6 . .
C6 C5 H5 120.6 . .
C7 C6 C5 118.8(4) . .
C7 C6 H6 120.6 . .
C5 C6 H6 120.6 . .
N10 C11 C12 100.8(3) . .
N10 C11 H11A 111.6 . .
C12 C11 H11A 111.6 . .
N10 C11 H11B 111.6 . .
C12 C11 H11B 111.6 . .
H11A C11 H11B 109.4 . .
C2 C1 H1A 109.5 . .
C2 C1 H1B 109.5 . .
H1A C1 H1B 109.5 . .
C2 C1 H1C 109.5 . .
H1A C1 H1C 109.5 . .
H1B C1 H1C 109.5 . .
O26 C26 N27 121.7(4) . .
O26 C26 C23 119.5(4) . .
N27 C26 C23 118.8(4) . .
C11 C12 C13 105.8(3) . .
C11 C12 H12A 110.6 . .
C13 C12 H12A 110.6 . .
C11 C12 H12B 110.6 . .
C13 C12 H12B 110.6 . .
H12A C12 H12B 108.7 . .
C14 C13 C12 102.0(3) . .
C14 C13 H13A 111.4 . .
C12 C13 H13A 111.4 . .
C14 C13 H13B 111.4 . .
C12 C13 H13B 111.4 . .
H13A C13 H13B 109.2 . .
C2S O1S O1S 114.2(6) . 2_576
C2S O1S H1 137(10) . .
O1S O1S H1 103(10) 2_576 .
O4S C2S O1S 124.2(10) . .
O4S C2S C3S 123.5(10) . .
O1S C2S C3S 111.8(7) . .
C2S C3S H3S1 109.5 . .
C2S C3S H3S2 109.5 . .
H3S1 C3S H3S2 109.5 . .
C2S C3S H3S3 109.5 . .
H3S1 C3S H3S3 109.5 . .
H3S2 C3S H3S3 109.5 . .

loop_
_geom_bond_atom_site_label_1
_geom_bond_atom_site_label_2
_geom_bond_distance
_geom_bond_site_symmetry_2
O26 C26 1.238(5) .
N10 C14 1.337(5) .
N10 N9 1.349(4) .
N10 C11 1.461(5) .
N3 C2 1.346(5) .
N3 C4 1.353(5) .
N9 C8 1.353(5) .
N19 C18 1.314(6) .
N19 C20 1.359(6) .
N27 C26 1.334(6) .
N27 H27A 0.8800 .
N27 H27B 0.8800 .
C23 C24 1.384(6) .
C23 C22 1.406(6) .
C23 C26 1.491(6) .
C25 C24 1.419(6) .
C25 C20 1.420(6) .
C25 C16 1.427(6) .
C14 C15 1.388(5) .
C14 C13 1.500(5) .
C20 C21 1.415(6) .
C2 C7 1.395(6) .
C2 C1 1.489(6) .
C18 C17 1.400(6) .
C18 H18 0.9500 .
C16 C17 1.369(6) .
C16 C15 1.482(6) .
C24 H24 0.9500 .
C15 C8 1.428(6) .
C21 C22 1.369(6) .
C21 H21 0.9500 .
C4 C5 1.384(6) .
C4 C8 1.479(6) .
C22 H22 0.9500 .
C7 C6 1.378(6) .
C7 H7 0.9500 .
C17 H17 0.9500 .
C5 C6 1.390(6) .
C5 H5 0.9500 .
C6 H6 0.9500 .
C11 C12 1.533(6) .
C11 H11A 0.9900 .
C11 H11B 0.9900 .
C1 H1A 0.9800 .
C1 H1B 0.9800 .
C1 H1C 0.9800 .
C12 C13 1.551(6) .
C12 H12A 0.9900 .
C12 H12B 0.9900 .
C13 H13A 0.9900 .
C13 H13B 0.9900 .
O1S C2S 1.383(9) .
O1S O1S 1.547(11) 2_576
O1S H1 0.87(2) .
C2S O4S 1.033(9) .
C2S C3S 1.602(12) .
C3S H3S1 0.9800 .
C3S H3S2 0.9800 .
C3S H3S3 0.9800 .

loop_
_geom_torsion_atom_site_label_1
_geom_torsion_atom_site_label_2
_geom_torsion_atom_site_label_3
_geom_torsion_atom_site_label_4
_geom_torsion
_geom_torsion_site_symmetry_1
C14 N10 N9 C8 0.8(5) .
C11 N10 N9 C8 -177.4(4) .
N9 N10 C14 C15 -0.7(5) .
C11 N10 C14 C15 177.9(4) .
N9 N10 C14 C13 -178.5(4) .
C11 N10 C14 C13 0.0(5) .
C18 N19 C20 C21 -176.9(4) .
C18 N19 C20 C25 1.2(6) .
C24 C25 C20 N19 179.7(4) .
C16 C25 C20 N19 -1.1(6) .
C24 C25 C20 C21 -2.2(6) .
C16 C25 C20 C21 177.0(4) .
C4 N3 C2 C7 0.9(6) .
C4 N3 C2 C1 -179.0(4) .
C20 N19 C18 C17 0.0(6) .
C24 C25 C16 C17 179.0(4) .
C20 C25 C16 C17 -0.1(6) .
C24 C25 C16 C15 -2.7(6) .
C20 C25 C16 C15 178.2(4) .
C22 C23 C24 C25 1.2(6) .
C26 C23 C24 C25 -176.2(4) .
C20 C25 C24 C23 0.7(6) .
C16 C25 C24 C23 -178.4(4) .
N10 C14 C15 C8 0.2(5) .
C13 C14 C15 C8 176.8(6) .
N10 C14 C15 C16 -170.2(4) .
C13 C14 C15 C16 6.4(10) .
C17 C16 C15 C14 124.0(5) .
C25 C16 C15 C14 -54.3(7) .
C17 C16 C15 C8 -44.3(6) .
C25 C16 C15 C8 137.4(4) .
N19 C20 C21 C22 -179.9(4) .
C25 C20 C21 C22 1.9(6) .
C2 N3 C4 C5 2.2(6) .
C2 N3 C4 C8 -173.7(4) .
N10 N9 C8 C15 -0.7(5) .
N10 N9 C8 C4 179.8(4) .
C14 C15 C8 N9 0.3(5) .
C16 C15 C8 N9 171.0(4) .
C14 C15 C8 C4 179.7(4) .
C16 C15 C8 C4 -9.7(8) .
N3 C4 C8 N9 133.7(4) .
C5 C4 C8 N9 -42.3(6) .
N3 C4 C8 C15 -45.6(7) .
C5 C4 C8 C15 138.4(5) .
C20 C21 C22 C23 0.0(6) .
C24 C23 C22 C21 -1.5(6) .
C26 C23 C22 C21 176.1(4) .
N3 C2 C7 C6 -2.9(7) .
C1 C2 C7 C6 177.0(4) .
C25 C16 C17 C18 1.2(6) .
C15 C16 C17 C18 -177.2(4) .
N19 C18 C17 C16 -1.2(7) .
N3 C4 C5 C6 -3.2(7) .
C8 C4 C5 C6 172.6(4) .
C2 C7 C6 C5 1.8(7) .
C4 C5 C6 C7 1.1(7) .
C14 N10 C11 C12 -15.8(5) .
N9 N10 C11 C12 162.4(4) .
C24 C23 C26 O26 164.9(4) .
C22 C23 C26 O26 -12.5(6) .
C24 C23 C26 N27 -13.5(7) .
C22 C23 C26 N27 169.0(4) .
N10 C11 C12 C13 24.4(4) .
N10 C14 C13 C12 15.7(5) .
C15 C14 C13 C12 -160.8(6) .
C11 C12 C13 C14 -24.9(5) .
O1S O1S C2S O4S -7.6(14) 2_576
O1S O1S C2S C3S -180.0(7) 2_576
